data_7246563
loop_
_publ_author_name
'Kornsakulkarn, Jittra'
'Auncharoen, Patchanee'
'Khonsanit, Artit'
'Boonyuen, Nattawut'
'Thongpanchang, Chawanee'

_publ_section_title
;
 Cytotoxic cytochalasans from cultures of the fungus Metarhizium brunneum
 TBRC-BCC 79240
;
_journal_issue 16
_journal_name_full 'RSC Advances'
_journal_page_first 10564
_journal_page_last 10576
_journal_paper_doi 10.1039/D3RA00042G
_journal_volume 13
_journal_year 2023
_chemical_absolute_configuration unk
_chemical_formula_moiety 'C28 H37 N O3'
_chemical_formula_sum 'C28 H37 N O3'
_chemical_formula_weight 435.58
_chemical_name_systematic A12
_space_group_crystal_system tetragonal
_space_group_IT_number 96
_space_group_name_Hall 'P 4nw 2abw'
_space_group_name_H-M_alt 'P 43 21 2'
_atom_sites_solution_hydrogens mixed
_atom_sites_solution_primary iterative
_audit_creation_date 2021-09-23
_audit_creation_method
;
Olex2 1.3
(compiled 2020.11.12 svn.r5f609507 for OlexSys, GUI svn.r6272)
;
_audit_update_record
;
2022-12-21 deposited with the CCDC.	2023-03-28 downloaded from the CCDC.
;
_cell_angle_alpha 90
_cell_angle_beta 90
_cell_angle_gamma 90
_cell_formula_units_Z 8
_cell_length_a 14.0756(16)
_cell_length_b 14.0756(16)
_cell_length_c 26.584(4)
_cell_measurement_reflns_used 9302
_cell_measurement_temperature 273.15
_cell_measurement_theta_max 70.19
_cell_measurement_theta_min 3.55
_cell_volume 5266.9(12)
_computing_cell_refinement 'SAINT V8.40B (?, 2016)'
_computing_data_reduction 'SAINT V8.40B (?, 2016)'
_computing_molecular_graphics 'Olex2 1.3 (Dolomanov et al., 2009)'
_computing_publication_material 'Olex2 1.3 (Dolomanov et al., 2009)'
_computing_structure_refinement 'XL  (Sheldrick, 2008)'
_computing_structure_solution 'olex2.solve 1.3 (Bourhis et al., 2015)'
_diffrn_ambient_temperature 273.15
_diffrn_detector 'PHOTON 100 CMOS DETECTOR'
_diffrn_detector_area_resol_mean 10.4167
_diffrn_detector_type 'PHOTON 100 CMOS'
_diffrn_measured_fraction_theta_full 0.997
_diffrn_measured_fraction_theta_max 0.997
_diffrn_measurement_device '\k-Geometry Diffractometer'
_diffrn_measurement_device_type 'Bruker D8 Venture'
_diffrn_measurement_method '\w and \f scans'
_diffrn_radiation_collimation '0.6 mm'
_diffrn_radiation_monochromator graphite
_diffrn_radiation_probe x-ray
_diffrn_radiation_type CuK\a
_diffrn_radiation_wavelength 1.54178
_diffrn_radiation_xray_symbol K-L~3~
_diffrn_reflns_av_R_equivalents 0.0640
_diffrn_reflns_av_unetI/netI 0.0216
_diffrn_reflns_Laue_measured_fraction_full 0.997
_diffrn_reflns_Laue_measured_fraction_max 0.997
_diffrn_reflns_limit_h_max 17
_diffrn_reflns_limit_h_min -17
_diffrn_reflns_limit_k_max 17
_diffrn_reflns_limit_k_min -17
_diffrn_reflns_limit_l_max 31
_diffrn_reflns_limit_l_min -32
_diffrn_reflns_number 73517
_diffrn_reflns_point_group_measured_fraction_full 0.999
_diffrn_reflns_point_group_measured_fraction_max 0.998
_diffrn_reflns_theta_full 67.679
_diffrn_reflns_theta_max 70.036
_diffrn_reflns_theta_min 3.553
_diffrn_source 'X-ray tube'
_diffrn_source_current 50.0
_diffrn_source_power 2.5
_diffrn_source_target Cu
_diffrn_source_type 'Micro focus tube'
_diffrn_source_voltage 50.0
_diffrn_standards_number 0
_exptl_absorpt_coefficient_mu 0.551
_exptl_absorpt_correction_T_max 0.7408
_exptl_absorpt_correction_T_min 0.6599
_exptl_absorpt_correction_type none
_exptl_absorpt_process_details
;
SADABS-2016/2 (Bruker,2016/2) was used for absorption correction.
wR2(int) was 0.1404 before and 0.0985 after correction.
The Ratio of minimum to maximum transmission is 0.8908.
The \l/2 correction factor is Not present.
;
_exptl_crystal_colour 'clear light colourless'
_exptl_crystal_colour_lustre clear
_exptl_crystal_colour_modifier light
_exptl_crystal_colour_primary colourless
_exptl_crystal_density_diffrn 1.099
_exptl_crystal_description block
_exptl_crystal_F_000 1888
_exptl_crystal_size_max 0.1
_exptl_crystal_size_mid 0.05
_exptl_crystal_size_min 0.05
_refine_diff_density_max 0.326
_refine_diff_density_min -0.204
_refine_diff_density_rms 0.053
_refine_ls_abs_structure_details
;
 Flack x determined using 1873 quotients [(I+)-(I-)]/[(I+)+(I-)]
 (Parsons, Flack and Wagner, Acta Cryst. B69 (2013) 249-259).
;
_refine_ls_abs_structure_Flack -0.02(4)
_refine_ls_extinction_method none
_refine_ls_goodness_of_fit_ref 1.095
_refine_ls_hydrogen_treatment mixed
_refine_ls_matrix_type full
_refine_ls_number_parameters 311
_refine_ls_number_reflns 5006
_refine_ls_number_restraints 0
_refine_ls_restrained_S_all 1.095
_refine_ls_R_factor_all 0.0639
_refine_ls_R_factor_gt 0.0620
_refine_ls_shift/su_max 0.000
_refine_ls_shift/su_mean 0.000
_refine_ls_structure_factor_coef Fsqd
_refine_ls_weighting_details 'w=1/[\s^2^(Fo^2^)+(0.1307P)^2^+0.1191P] where P=(Fo^2^+2Fc^2^)/3'
_refine_ls_weighting_scheme calc
_refine_ls_wR_factor_gt 0.1663
_refine_ls_wR_factor_ref 0.1702
_reflns_Friedel_coverage 0.718
_reflns_Friedel_fraction_full 1.000
_reflns_Friedel_fraction_max 1.000
_reflns_number_gt 4687
_reflns_number_total 5006
_reflns_threshold_expression 'I > 2\s(I)'
_cod_data_source_file d3ra00042g2.cif
_cod_data_source_block a12_rt_centro_0m_a
_cod_original_cell_volume 5266.8(15)
_cod_database_code 7246563
_shelx_shelxl_version_number 2018/3
_shelx_space_group_comment
;
The symmetry employed for this shelxl refinement is uniquely defined
by the following loop, which should always be used as a source of
symmetry information in preference to the above space-group names.
They are only intended as comments.
;
_shelx_estimated_absorpt_t_max 0.973
_shelx_estimated_absorpt_t_min 0.947
_olex2_refinement_description
;
1. Fixed Uiso
 At 1.2 times of:
  All C(H) groups, All C(H,H) groups
 At 1.5 times of:
  All C(H,H,H) groups, All O(H) groups
2.a Ternary CH refined with riding coordinates:
 C21(H21), C4(H4), C3(H3A), C17(H17), C18(H18), C8(H8), C5(H5), C16(H16)
2.b Secondary CH2 refined with riding coordinates:
 C15(H15A,H15B)
2.c Aromatic/amide H refined with riding coordinates:
 C19(H19), C14(H14), C13(H13), C7(H7), C6'(H6'), C2'(H2'), C3'(H3'), C4'(H4'),
 C5'(H5')
2.d Idealised Me refined as rotating group:
 C23(H23A,H23B,H23C), C12(H12A,H12B,H12C), C11(H11A,H11B,H11C), C22(H22A,H22B,
 H22C)
2.e Idealised tetrahedral OH refined as rotating group:
 O2(H2), O3(H3)
;
_olex2_submission_original_sample_id A12
_olex2_submission_special_instructions 'No special instructions were received'

loop_
_space_group_symop_operation_xyz
'x, y, z'
'-x, -y, z+1/2'
'-y+1/2, x+1/2, z+3/4'
'y+1/2, -x+1/2, z+1/4'
'-x+1/2, y+1/2, -z+3/4'
'x+1/2, -y+1/2, -z+1/4'
'y, x, -z'
'-y, -x, -z+1/2'

loop_
_atom_site_label
_atom_site_type_symbol
_atom_site_fract_x
_atom_site_fract_y
_atom_site_fract_z
_atom_site_U_iso_or_equiv
_atom_site_adp_type
_atom_site_occupancy
_atom_site_site_symmetry_order
_atom_site_calc_flag
_atom_site_refinement_flags_posn
_atom_site_refinement_flags_adp
_atom_site_refinement_flags_occupancy
_atom_site_disorder_assembly
_atom_site_disorder_group
O2 O 0.14777(14) 0.59735(12) 0.43088(6) 0.0632(4) Uani 1 1 d . . . . .
H2 H 0.192440 0.611411 0.412536 0.095 Uiso 1 1 calc R U . . .
O1 O 0.14338(17) 0.37200(13) 0.54460(7) 0.0741(5) Uani 1 1 d . . . . .
N2 N 0.09600(18) 0.49687(16) 0.59255(7) 0.0653(6) Uani 1 1 d . . . . .
O3 O 0.22574(14) 0.15228(13) 0.39021(7) 0.0636(4) Uani 1 1 d . . . . .
H3 H 0.267199 0.147393 0.411729 0.095 Uiso 1 1 calc R U . . .
C20 C 0.21523(18) 0.44076(18) 0.44542(9) 0.0600(5) Uani 1 1 d . . . . .
C19 C 0.21276(19) 0.41704(18) 0.39758(9) 0.0623(6) Uani 1 1 d . . . . .
H19 H 0.188172 0.460512 0.374676 0.075 Uiso 1 1 calc R U . . .
C1 C 0.1163(2) 0.45464(17) 0.54914(8) 0.0592(5) Uani 1 1 d . . . . .
C21 C 0.17900(19) 0.53075(17) 0.46808(8) 0.0581(5) Uani 1 1 d . . . . .
H21 H 0.232161 0.560175 0.486080 0.070 Uiso 1 1 calc R U . . .
C4 C 0.0826(2) 0.62019(19) 0.53273(9) 0.0666(6) Uani 1 1 d . . . . .
H4 H 0.139033 0.658983 0.526096 0.080 Uiso 1 1 calc R U . . .
C14 C -0.00739(19) 0.3529(2) 0.41997(11) 0.0715(7) Uani 1 1 d . . . . .
H14 H -0.016847 0.398012 0.394910 0.086 Uiso 1 1 calc R U . . .
C13 C -0.0023(2) 0.3856(2) 0.46603(10) 0.0670(6) Uani 1 1 d . . . . .
H13 H -0.000905 0.342000 0.492296 0.080 Uiso 1 1 calc R U . . .
C3 C 0.0790(2) 0.5981(2) 0.59046(9) 0.0689(7) Uani 1 1 d . . . . .
H3A H 0.014889 0.611346 0.603066 0.083 Uiso 1 1 calc R U . . .
C17 C 0.18047(18) 0.24315(18) 0.39468(8) 0.0587(5) Uani 1 1 d . . . . .
H17 H 0.166174 0.253204 0.430365 0.070 Uiso 1 1 calc R U . . .
C18 C 0.2479(2) 0.3228(2) 0.37808(10) 0.0664(6) Uani 1 1 d . . . . .
H18 H 0.308685 0.310677 0.394834 0.080 Uiso 1 1 calc R U . . .
C9 C 0.09545(18) 0.52268(16) 0.50575(7) 0.0562(5) Uani 1 1 d . . . . .
C8 C 0.0014(2) 0.48971(19) 0.47894(8) 0.0620(6) Uani 1 1 d . . . . .
H8 H 0.000661 0.523057 0.446578 0.074 Uiso 1 1 calc R U . . .
C1' C 0.2527(3) 0.6417(2) 0.60660(12) 0.0877(9) Uani 1 1 d . . . . .
C6 C -0.0919(3) 0.6143(3) 0.52173(11) 0.0839(9) Uani 1 1 d . . . . .
C5 C -0.0053(3) 0.6755(2) 0.51464(11) 0.0862(10) Uani 1 1 d . . . . .
H5 H 0.002304 0.684326 0.478295 0.103 Uiso 1 1 calc R U . . .
C16 C 0.0844(2) 0.2399(2) 0.36604(11) 0.0764(8) Uani 1 1 d . . . . .
H16 H 0.083454 0.293959 0.342819 0.092 Uiso 1 1 calc R U . . .
C15 C 0.0001(2) 0.2525(2) 0.40268(15) 0.0839(8) Uani 1 1 d . . . . .
H15A H -0.058411 0.234161 0.385987 0.101 Uiso 1 1 calc R U . . .
H15B H 0.008765 0.211182 0.431534 0.101 Uiso 1 1 calc R U . . .
C7 C -0.0850(2) 0.5245(3) 0.50670(10) 0.0746(7) Uani 1 1 d . . . . .
H7 H -0.134391 0.482537 0.513450 0.089 Uiso 1 1 calc R U . . .
C10 C 0.1520(3) 0.6540(3) 0.62228(11) 0.0869(9) Uani 1 1 d . . . . .
C23 C 0.2689(4) 0.3268(3) 0.32151(13) 0.0966(11) Uani 1 1 d . . . . .
H23A H 0.212136 0.343626 0.303630 0.145 Uiso 1 1 calc R U . . .
H23B H 0.290721 0.265713 0.310295 0.145 Uiso 1 1 calc R U . . .
H23C H 0.317180 0.373502 0.315203 0.145 Uiso 1 1 calc R U . . .
C6' C 0.3033(4) 0.5610(3) 0.61966(19) 0.1086(13) Uani 1 1 d . . . . .
H6' H 0.274393 0.515640 0.639982 0.130 Uiso 1 1 calc R U . . .
C2' C 0.3008(4) 0.7093(3) 0.57800(17) 0.1098(14) Uani 1 1 d . . . . .
H2' H 0.269966 0.765049 0.568822 0.132 Uiso 1 1 calc R U . . .
C12 C -0.1808(4) 0.6535(4) 0.54583(19) 0.1227(17) Uani 1 1 d . . . . .
H12A H -0.168381 0.667985 0.580505 0.184 Uiso 1 1 calc R U . . .
H12B H -0.230742 0.607208 0.543738 0.184 Uiso 1 1 calc R U . . .
H12C H -0.199891 0.710322 0.528574 0.184 Uiso 1 1 calc R U . . .
C11 C -0.0091(5) 0.7755(3) 0.53795(19) 0.1275(19) Uani 1 1 d . . . . .
H11A H -0.010334 0.770328 0.573950 0.191 Uiso 1 1 calc R U . . .
H11B H -0.065322 0.807596 0.526615 0.191 Uiso 1 1 calc R U . . .
H11C H 0.045983 0.810833 0.527815 0.191 Uiso 1 1 calc R U . . .
C22 C 0.0733(4) 0.1496(4) 0.3344(2) 0.134(2) Uani 1 1 d . . . . .
H22A H 0.125977 0.144177 0.311623 0.201 Uiso 1 1 calc R U . . .
H22B H 0.015188 0.152732 0.315625 0.201 Uiso 1 1 calc R U . . .
H22C H 0.071950 0.095149 0.356180 0.201 Uiso 1 1 calc R U . . .
C3' C 0.3925(6) 0.6948(6) 0.5632(2) 0.148(2) Uani 1 1 d . . . . .
H3' H 0.423900 0.741466 0.544880 0.177 Uiso 1 1 calc R U . . .
C4' C 0.4390(5) 0.6122(7) 0.5752(4) 0.165(3) Uani 1 1 d . . . . .
H4' H 0.500620 0.601883 0.563854 0.198 Uiso 1 1 calc R U . . .
C5' C 0.3949(5) 0.5457(6) 0.6036(3) 0.147(2) Uani 1 1 d . . . . .
H5' H 0.426313 0.489900 0.612165 0.177 Uiso 1 1 calc R U . . .
H2A H 0.095(2) 0.462(2) 0.6187(14) 0.068(8) Uiso 1 1 d . . . . .
H10A H 0.135(3) 0.726(3) 0.6183(14) 0.080(9) Uiso 1 1 d . . . . .
H10B H 0.143(4) 0.637(4) 0.656(2) 0.122(16) Uiso 1 1 d . . . . .
H20 H 0.243(2) 0.397(2) 0.4697(12) 0.058(7) Uiso 1 1 d . . . . .

loop_
_atom_site_aniso_label
_atom_site_aniso_U_11
_atom_site_aniso_U_22
_atom_site_aniso_U_33
_atom_site_aniso_U_23
_atom_site_aniso_U_13
_atom_site_aniso_U_12
O2 0.0847(11) 0.0585(9) 0.0465(8) 0.0090(6) 0.0069(7) -0.0063(8)
O1 0.1102(15) 0.0596(10) 0.0525(9) 0.0085(7) -0.0017(9) 0.0102(9)
N2 0.0927(15) 0.0664(12) 0.0367(8) 0.0087(8) 0.0047(8) -0.0007(10)
O3 0.0728(10) 0.0630(9) 0.0551(9) -0.0064(7) -0.0091(7) 0.0119(7)
C20 0.0641(13) 0.0646(13) 0.0514(11) 0.0057(10) 0.0034(10) -0.0005(10)
C19 0.0718(14) 0.0611(13) 0.0541(12) 0.0012(10) 0.0028(10) 0.0016(10)
C1 0.0779(14) 0.0588(13) 0.0409(10) 0.0052(9) -0.0011(9) -0.0031(10)
C21 0.0719(14) 0.0600(12) 0.0424(10) 0.0022(8) -0.0010(9) -0.0071(10)
C4 0.0966(18) 0.0588(12) 0.0445(11) 0.0023(9) 0.0092(11) 0.0006(12)
C14 0.0594(13) 0.0844(17) 0.0706(14) -0.0051(13) -0.0036(11) 0.0073(12)
C13 0.0652(14) 0.0756(15) 0.0600(12) 0.0054(11) 0.0008(10) -0.0095(11)
C3 0.0957(18) 0.0672(14) 0.0439(11) -0.0003(9) 0.0065(11) 0.0046(13)
C17 0.0671(13) 0.0623(12) 0.0468(10) -0.0073(9) -0.0051(9) 0.0114(10)
C18 0.0758(15) 0.0662(14) 0.0570(13) 0.0002(10) 0.0040(11) 0.0082(12)
C9 0.0764(14) 0.0543(11) 0.0380(9) 0.0042(8) 0.0018(9) 0.0000(9)
C8 0.0742(14) 0.0689(14) 0.0430(9) 0.0103(9) 0.0021(10) -0.0011(11)
C1' 0.126(3) 0.0809(19) 0.0566(14) -0.0071(13) -0.0057(16) -0.0257(18)
C6 0.094(2) 0.100(2) 0.0573(13) 0.0153(14) 0.0039(13) 0.0352(18)
C5 0.132(3) 0.0694(16) 0.0575(14) 0.0127(12) 0.0106(16) 0.0274(18)
C16 0.0762(17) 0.0826(18) 0.0705(15) -0.0214(14) -0.0200(13) 0.0164(13)
C15 0.0649(15) 0.0866(19) 0.100(2) -0.0205(17) -0.0121(15) -0.0017(14)
C7 0.0749(16) 0.096(2) 0.0531(12) 0.0135(12) 0.0009(11) 0.0096(14)
C10 0.132(3) 0.0788(18) 0.0503(13) -0.0143(12) 0.0001(15) -0.0034(18)
C23 0.145(3) 0.0784(19) 0.0667(17) 0.0051(14) 0.034(2) 0.020(2)
C6' 0.109(3) 0.111(3) 0.105(3) 0.026(2) -0.012(2) -0.014(2)
C2' 0.148(4) 0.096(3) 0.086(2) 0.0026(19) -0.005(2) -0.039(2)
C12 0.118(3) 0.145(4) 0.105(3) 0.016(3) 0.015(2) 0.063(3)
C11 0.197(6) 0.075(2) 0.110(3) 0.003(2) 0.013(3) 0.045(3)
C22 0.105(3) 0.140(4) 0.157(4) -0.089(4) -0.059(3) 0.038(3)
C3' 0.159(6) 0.169(6) 0.115(4) 0.022(4) 0.012(4) -0.077(5)
C4' 0.122(4) 0.193(8) 0.180(7) 0.024(6) 0.017(4) -0.028(5)
C5' 0.105(3) 0.159(6) 0.179(6) 0.033(5) 0.003(4) -0.006(3)

loop_
_atom_type_symbol
_atom_type_description
_atom_type_scat_dispersion_real
_atom_type_scat_dispersion_imag
_atom_type_scat_source
C C 0.0181 0.0091 'International Tables Vol C Tables 4.2.6.8 and 6.1.1.4'
H H 0.0000 0.0000 'International Tables Vol C Tables 4.2.6.8 and 6.1.1.4'
N N 0.0311 0.0180 'International Tables Vol C Tables 4.2.6.8 and 6.1.1.4'
O O 0.0492 0.0322 'International Tables Vol C Tables 4.2.6.8 and 6.1.1.4'

loop_
_geom_angle_atom_site_label_1
_geom_angle_atom_site_label_2
_geom_angle_atom_site_label_3
_geom_angle
_geom_angle_site_symmetry_1
_geom_angle_site_symmetry_3
_geom_angle_publ_flag
C21 O2 H2 109.5 . . ?
C1 N2 C3 116.3(2) . . ?
C1 N2 H2A 117(2) . . ?
C3 N2 H2A 127(2) . . ?
C17 O3 H3 109.5 . . ?
C19 C20 C21 126.6(2) . . ?
C19 C20 H20 119.3(17) . . ?
C21 C20 H20 114.1(17) . . ?
C20 C19 H19 118.4 . . ?
C20 C19 C18 123.2(2) . . ?
C18 C19 H19 118.4 . . ?
O1 C1 N2 125.1(2) . . ?
O1 C1 C9 125.3(2) . . ?
N2 C1 C9 109.5(2) . . ?
O2 C21 C20 112.45(18) . . ?
O2 C21 H21 107.2 . . ?
O2 C21 C9 105.15(19) . . ?
C20 C21 H21 107.2 . . ?
C20 C21 C9 117.27(19) . . ?
C9 C21 H21 107.2 . . ?
C3 C4 H4 108.3 . . ?
C9 C4 H4 108.3 . . ?
C9 C4 C3 106.23(19) . . ?
C5 C4 H4 108.3 . . ?
C5 C4 C3 112.4(2) . . ?
C5 C4 C9 113.3(2) . . ?
C13 C14 H14 115.9 . . ?
C13 C14 C15 128.2(3) . . ?
C15 C14 H14 115.9 . . ?
C14 C13 H13 118.1 . . ?
C14 C13 C8 123.9(3) . . ?
C8 C13 H13 118.1 . . ?
N2 C3 C4 103.18(19) . . ?
N2 C3 H3A 109.1 . . ?
N2 C3 C10 111.7(3) . . ?
C4 C3 H3A 109.1 . . ?
C10 C3 C4 114.4(3) . . ?
C10 C3 H3A 109.1 . . ?
O3 C17 H17 107.5 . . ?
O3 C17 C18 110.7(2) . . ?
O3 C17 C16 108.7(2) . . ?
C18 C17 H17 107.5 . . ?
C18 C17 C16 114.8(2) . . ?
C16 C17 H17 107.5 . . ?
C19 C18 C17 110.0(2) . . ?
C19 C18 H18 106.4 . . ?
C19 C18 C23 111.6(2) . . ?
C17 C18 H18 106.4 . . ?
C17 C18 C23 115.4(3) . . ?
C23 C18 H18 106.4 . . ?
C1 C9 C21 112.9(2) . . ?
C1 C9 C4 103.11(18) . . ?
C1 C9 C8 108.58(19) . . ?
C21 C9 C4 108.73(19) . . ?
C21 C9 C8 111.55(17) . . ?
C4 C9 C8 111.7(2) . . ?
C13 C8 C9 114.8(2) . . ?
C13 C8 H8 105.4 . . ?
C9 C8 H8 105.4 . . ?
C7 C8 C13 113.6(2) . . ?
C7 C8 C9 111.2(2) . . ?
C7 C8 H8 105.4 . . ?
C6' C1' C10 121.1(3) . . ?
C6' C1' C2' 116.5(5) . . ?
C2' C1' C10 122.4(4) . . ?
C5 C6 C12 121.0(4) . . ?
C7 C6 C5 116.6(3) . . ?
C7 C6 C12 122.4(4) . . ?
C4 C5 H5 106.5 . . ?
C6 C5 C4 108.8(2) . . ?
C6 C5 H5 106.5 . . ?
C6 C5 C11 116.4(4) . . ?
C11 C5 C4 111.4(4) . . ?
C11 C5 H5 106.5 . . ?
C17 C16 H16 107.3 . . ?
C15 C16 C17 110.9(2) . . ?
C15 C16 H16 107.3 . . ?
C22 C16 C17 112.5(3) . . ?
C22 C16 H16 107.3 . . ?
C22 C16 C15 111.3(4) . . ?
C14 C15 C16 110.9(3) . . ?
C14 C15 H15A 109.5 . . ?
C14 C15 H15B 109.5 . . ?
C16 C15 H15A 109.5 . . ?
C16 C15 H15B 109.5 . . ?
H15A C15 H15B 108.0 . . ?
C8 C7 H7 119.5 . . ?
C6 C7 C8 121.1(3) . . ?
C6 C7 H7 119.5 . . ?
C3 C10 H10A 107(2) . . ?
C3 C10 H10B 108(4) . . ?
C1' C10 C3 114.9(2) . . ?
C1' C10 H10A 107(2) . . ?
C1' C10 H10B 111(3) . . ?
H10A C10 H10B 108(4) . . ?
C18 C23 H23A 109.5 . . ?
C18 C23 H23B 109.5 . . ?
C18 C23 H23C 109.5 . . ?
H23A C23 H23B 109.5 . . ?
H23A C23 H23C 109.5 . . ?
H23B C23 H23C 109.5 . . ?
C1' C6' H6' 118.9 . . ?
C5' C6' C1' 122.2(5) . . ?
C5' C6' H6' 118.9 . . ?
C1' C2' H2' 119.5 . . ?
C3' C2' C1' 121.0(6) . . ?
C3' C2' H2' 119.5 . . ?
C6 C12 H12A 109.5 . . ?
C6 C12 H12B 109.5 . . ?
C6 C12 H12C 109.5 . . ?
H12A C12 H12B 109.5 . . ?
H12A C12 H12C 109.5 . . ?
H12B C12 H12C 109.5 . . ?
C5 C11 H11A 109.5 . . ?
C5 C11 H11B 109.5 . . ?
C5 C11 H11C 109.5 . . ?
H11A C11 H11B 109.5 . . ?
H11A C11 H11C 109.5 . . ?
H11B C11 H11C 109.5 . . ?
C16 C22 H22A 109.5 . . ?
C16 C22 H22B 109.5 . . ?
C16 C22 H22C 109.5 . . ?
H22A C22 H22B 109.5 . . ?
H22A C22 H22C 109.5 . . ?
H22B C22 H22C 109.5 . . ?
C2' C3' H3' 119.6 . . ?
C2' C3' C4' 120.7(5) . . ?
C4' C3' H3' 119.6 . . ?
C3' C4' H4' 120.1 . . ?
C5' C4' C3' 119.8(7) . . ?
C5' C4' H4' 120.1 . . ?
C6' C5' H5' 120.2 . . ?
C4' C5' C6' 119.7(7) . . ?
C4' C5' H5' 120.2 . . ?

loop_
_geom_bond_atom_site_label_1
_geom_bond_atom_site_label_2
_geom_bond_distance
_geom_bond_site_symmetry_2
_geom_bond_publ_flag
O2 H2 0.8200 . ?
O2 C21 1.432(3) . ?
O1 C1 1.230(3) . ?
N2 C1 1.329(3) . ?
N2 C3 1.446(4) . ?
N2 H2A 0.85(4) . ?
O3 H3 0.8200 . ?
O3 C17 1.434(3) . ?
C20 C19 1.315(4) . ?
C20 C21 1.492(4) . ?
C20 H20 0.98(3) . ?
C19 H19 0.9300 . ?
C19 C18 1.508(4) . ?
C1 C9 1.528(3) . ?
C21 H21 0.9800 . ?
C21 C9 1.549(3) . ?
C4 H4 0.9800 . ?
C4 C3 1.567(3) . ?
C4 C9 1.559(3) . ?
C4 C5 1.539(5) . ?
C14 H14 0.9300 . ?
C14 C13 1.310(4) . ?
C14 C15 1.490(5) . ?
C13 H13 0.9300 . ?
C13 C8 1.506(4) . ?
C3 H3A 0.9800 . ?
C3 C10 1.547(5) . ?
C17 H17 0.9800 . ?
C17 C18 1.533(4) . ?
C17 C16 1.553(4) . ?
C18 H18 0.9800 . ?
C18 C23 1.534(4) . ?
C9 C8 1.573(4) . ?
C8 H8 0.9800 . ?
C8 C7 1.505(4) . ?
C1' C10 1.488(6) . ?
C1' C6' 1.385(6) . ?
C1' C2' 1.393(6) . ?
C6 C5 1.504(6) . ?
C6 C7 1.328(5) . ?
C6 C12 1.511(5) . ?
C5 H5 0.9800 . ?
C5 C11 1.538(5) . ?
C16 H16 0.9800 . ?
C16 C15 1.546(5) . ?
C16 C22 1.532(5) . ?
C15 H15A 0.9700 . ?
C15 H15B 0.9700 . ?
C7 H7 0.9300 . ?
C10 H10A 1.05(4) . ?
C10 H10B 0.95(6) . ?
C23 H23A 0.9600 . ?
C23 H23B 0.9600 . ?
C23 H23C 0.9600 . ?
C6' H6' 0.9300 . ?
C6' C5' 1.375(9) . ?
C2' H2' 0.9300 . ?
C2' C3' 1.364(10) . ?
C12 H12A 0.9600 . ?
C12 H12B 0.9600 . ?
C12 H12C 0.9600 . ?
C11 H11A 0.9600 . ?
C11 H11B 0.9600 . ?
C11 H11C 0.9600 . ?
C22 H22A 0.9600 . ?
C22 H22B 0.9600 . ?
C22 H22C 0.9600 . ?
C3' H3' 0.9300 . ?
C3' C4' 1.371(12) . ?
C4' H4' 0.9300 . ?
C4' C5' 1.353(11) . ?
C5' H5' 0.9300 . ?

loop_
_geom_torsion_atom_site_label_1
_geom_torsion_atom_site_label_2
_geom_torsion_atom_site_label_3
_geom_torsion_atom_site_label_4
_geom_torsion
_geom_torsion_site_symmetry_1
_geom_torsion_site_symmetry_2
_geom_torsion_site_symmetry_3
_geom_torsion_site_symmetry_4
_geom_torsion_publ_flag
O2 C21 C9 C1 -179.31(19) . . . . ?
O2 C21 C9 C4 -65.6(2) . . . . ?
O2 C21 C9 C8 58.1(2) . . . . ?
O1 C1 C9 C21 -52.8(4) . . . . ?
O1 C1 C9 C4 -170.0(3) . . . . ?
O1 C1 C9 C8 71.4(3) . . . . ?
N2 C1 C9 C21 130.3(2) . . . . ?
N2 C1 C9 C4 13.2(3) . . . . ?
N2 C1 C9 C8 -105.5(3) . . . . ?
N2 C3 C10 C1' 60.2(4) . . . . ?
O3 C17 C18 C19 -162.5(2) . . . . ?
O3 C17 C18 C23 70.2(3) . . . . ?
O3 C17 C16 C15 115.5(3) . . . . ?
O3 C17 C16 C22 -9.8(5) . . . . ?
C20 C19 C18 C17 70.4(3) . . . . ?
C20 C19 C18 C23 -160.2(3) . . . . ?
C20 C21 C9 C1 54.9(3) . . . . ?
C20 C21 C9 C4 168.7(2) . . . . ?
C20 C21 C9 C8 -67.7(3) . . . . ?
C19 C20 C21 O2 -6.1(4) . . . . ?
C19 C20 C21 C9 116.0(3) . . . . ?
C1 N2 C3 C4 5.0(3) . . . . ?
C1 N2 C3 C10 -118.4(3) . . . . ?
C1 C9 C8 C13 -49.0(3) . . . . ?
C1 C9 C8 C7 81.8(3) . . . . ?
C21 C20 C19 C18 -177.7(2) . . . . ?
C21 C9 C8 C13 76.0(2) . . . . ?
C21 C9 C8 C7 -153.2(2) . . . . ?
C4 C3 C10 C1' -56.5(4) . . . . ?
C4 C9 C8 C13 -162.0(2) . . . . ?
C4 C9 C8 C7 -31.3(3) . . . . ?
C14 C13 C8 C9 -116.8(3) . . . . ?
C14 C13 C8 C7 113.7(3) . . . . ?
C13 C14 C15 C16 -119.9(4) . . . . ?
C13 C8 C7 C6 178.6(2) . . . . ?
C3 N2 C1 O1 171.1(3) . . . . ?
C3 N2 C1 C9 -12.0(3) . . . . ?
C3 C4 C9 C1 -9.9(3) . . . . ?
C3 C4 C9 C21 -129.9(2) . . . . ?
C3 C4 C9 C8 106.6(2) . . . . ?
C3 C4 C5 C6 -63.9(3) . . . . ?
C3 C4 C5 C11 65.8(4) . . . . ?
C17 C16 C15 C14 73.7(3) . . . . ?
C18 C17 C16 C15 -119.9(3) . . . . ?
C18 C17 C16 C22 114.8(4) . . . . ?
C9 C4 C3 N2 3.9(3) . . . . ?
C9 C4 C3 C10 125.5(3) . . . . ?
C9 C4 C5 C6 56.5(3) . . . . ?
C9 C4 C5 C11 -173.8(3) . . . . ?
C9 C8 C7 C6 47.2(3) . . . . ?
C1' C6' C5' C4' 1.9(11) . . . . ?
C1' C2' C3' C4' 1.6(9) . . . . ?
C5 C4 C3 N2 128.2(3) . . . . ?
C5 C4 C3 C10 -110.2(3) . . . . ?
C5 C4 C9 C1 -133.7(2) . . . . ?
C5 C4 C9 C21 106.3(3) . . . . ?
C5 C4 C9 C8 -17.2(3) . . . . ?
C5 C6 C7 C8 -6.5(4) . . . . ?
C16 C17 C18 C19 74.1(3) . . . . ?
C16 C17 C18 C23 -53.2(3) . . . . ?
C15 C14 C13 C8 172.1(3) . . . . ?
C7 C6 C5 C4 -45.8(3) . . . . ?
C7 C6 C5 C11 -172.6(3) . . . . ?
C10 C1' C6' C5' 176.7(5) . . . . ?
C10 C1' C2' C3' -178.5(4) . . . . ?
C6' C1' C10 C3 -78.4(4) . . . . ?
C6' C1' C2' C3' 1.0(6) . . . . ?
C2' C1' C10 C3 101.0(4) . . . . ?
C2' C1' C6' C5' -2.8(8) . . . . ?
C2' C3' C4' C5' -2.6(13) . . . . ?
C12 C6 C5 C4 132.9(3) . . . . ?
C12 C6 C5 C11 6.1(5) . . . . ?
C12 C6 C7 C8 174.8(3) . . . . ?
C22 C16 C15 C14 -160.4(3) . . . . ?
C3' C4' C5' C6' 0.8(13) . . . . ?
